data_4076271
loop_
_publ_author_name
'Gaunt, Joseph A.'
'Gibson, Vernon C.'
'Haynes, Anthony'
'Spitzmesser, Stefan K.'
'White, Andrew J. P.'
'Williams, David J.'

_publ_section_title
;
 Bis(imino)carbazolide Complexes of Rhodium:&#x00A0; Highly Nucleophilic
 Ligands Exerting a Dramatic Accelerating Effect on MeI Oxidative Addition
;
_journal_issue 5
_journal_name_full Organometallics
_journal_page_first 1015
_journal_paper_doi 10.1021/om034309d
_journal_volume 23
_journal_year 2004
_chemical_formula_sum 'C37 H38 Cl2 N3 Rh2'
_chemical_formula_weight 801.42
_chemical_name_systematic
; 
 ? 
;
_space_group_IT_number 2
_symmetry_cell_setting triclinic
_symmetry_space_group_name_Hall '-P 1'
_symmetry_space_group_name_H-M 'P -1'
_atom_sites_solution_hydrogens geom
_atom_sites_solution_primary direct
_atom_sites_solution_secondary difmap
_audit_creation_method SHELXL
_cell_angle_alpha 75.749(6)
_cell_angle_beta 74.980(8)
_cell_angle_gamma 78.884(5)
_cell_formula_units_Z 4
_cell_length_a 11.3599(4)
_cell_length_b 18.0866(11)
_cell_length_c 18.219(2)
_cell_measurement_reflns_used 24
_cell_measurement_temperature 293(2)
_cell_measurement_theta_max 24.84
_cell_measurement_theta_min 10.86
_cell_volume 3470.7(5)
_computing_cell_refinement 'Siemens XSCANS'
_computing_data_collection 'Siemens XSCANS'
_computing_data_reduction 'Siemens SHELXTL'
_computing_molecular_graphics 'Siemens SHELXTL'
_computing_publication_material 'Siemens SHELXTL'
_computing_structure_refinement 'SHELXL-93 (Sheldrick, 1993)'
_computing_structure_solution 'SHELXS-86 (Sheldrick, 1990)'
_diffrn_ambient_temperature 293(2)
_diffrn_measurement_device 'Siemens P4'
_diffrn_measurement_method '\w scans'
_diffrn_radiation_monochromator graphite
_diffrn_radiation_source 'fine-focus sealed tube'
_diffrn_radiation_type CuK\a
_diffrn_radiation_wavelength 1.54178
_diffrn_reflns_av_R_equivalents 0.0516
_diffrn_reflns_av_sigmaI/netI 0.0647
_diffrn_reflns_limit_h_max 12
_diffrn_reflns_limit_h_min -6
_diffrn_reflns_limit_k_max 19
_diffrn_reflns_limit_k_min -19
_diffrn_reflns_limit_l_max 19
_diffrn_reflns_limit_l_min -20
_diffrn_reflns_number 10050
_diffrn_reflns_theta_max 59.99
_diffrn_reflns_theta_min 2.57
_diffrn_standards_interval_count 97
_diffrn_standards_number 3
_exptl_absorpt_coefficient_mu 9.330
_exptl_absorpt_correction_T_max 0.8268
_exptl_absorpt_correction_T_min 0.2838
_exptl_absorpt_correction_type 'Lamina [0 1 0]'
_exptl_crystal_colour Orange/red
_exptl_crystal_density_diffrn 1.534
_exptl_crystal_description 'platy needles'
_exptl_crystal_F_000 1620
_exptl_crystal_size_max 0.47
_exptl_crystal_size_mid 0.20
_exptl_crystal_size_min 0.03
_refine_diff_density_max 1.078
_refine_diff_density_min -0.873
_refine_diff_density_rms 0.087
_refine_ls_extinction_coef 0.00024(4)
_refine_ls_extinction_expression Fc^*^=kFc[1+0.001xFc^2^\l^3^/sin(2\q)]^-1/4^
_refine_ls_extinction_method SHELXL
_refine_ls_goodness_of_fit_all 1.035
_refine_ls_goodness_of_fit_obs 1.087
_refine_ls_matrix_type full
_refine_ls_number_parameters 762
_refine_ls_number_reflns 8746
_refine_ls_number_restraints 97
_refine_ls_restrained_S_all 1.055
_refine_ls_restrained_S_obs 1.089
_refine_ls_R_factor_all 0.0807
_refine_ls_R_factor_obs 0.0529
_refine_ls_shift/esd_max 0.001
_refine_ls_shift/esd_mean 0.000
_refine_ls_structure_factor_coef Fsqd
_refine_ls_weighting_details 'w=1/[\s^2^(Fo^2^)+(0.0711P)^2^+1.1898P] where P=(Fo^2^+2Fc^2^)/3'
_refine_ls_weighting_scheme calc
_refine_ls_wR_factor_all 0.1445
_refine_ls_wR_factor_obs 0.1259
_reflns_number_observed 6931
_reflns_number_total 9494
_reflns_observed_criterion >2sigma(I)
_cod_data_source_file om034309dsi20031119_094240.cif
_cod_data_source_block Compound_4
_cod_depositor_comments
;
The following automatic conversions were performed:

'_symmetry_cell_setting' value 'Triclinic' changed to 'triclinic'
according to /home/saulius/struct/CIF-dictionaries/cif_core.dic
dictionary named 'cif_core.dic' version 2.4.1 from 2010-06-29.

Automatic conversion script
Id: cif_fix_values 1715 2011-07-08 13:25:40Z adriana 

The following automatic conversions were performed:

'_refine_ls_weighting_scheme' value 'calc
w=1/[\s^2^(Fo^2^)+(0.0711P)^2^+1.1898P] where P=(Fo^2^+2Fc^2^)/3' was
changed to 'calc'. New tag '_refine_ls_weighting_details' was
created. The value of the new tag was set to
'w=1/[\s^2^(Fo^2^)+(0.0711P)^2^+1.1898P] where P=(Fo^2^+2Fc^2^)/3'.

Automatic conversion script
Id: cif_fix_values 3143 2015-03-26 13:38:13Z robertas 
;
_cod_original_cell_volume 3470.7(4)
_cod_original_sg_symbol_H-M P-1
_cod_database_code 4076271

loop_
_symmetry_equiv_pos_as_xyz
'x, y, z'
'-x, -y, -z'

loop_
_atom_site_aniso_label
_atom_site_aniso_U_11
_atom_site_aniso_U_22
_atom_site_aniso_U_33
_atom_site_aniso_U_23
_atom_site_aniso_U_13
_atom_site_aniso_U_12
Rh1 0.0776(4) 0.0457(3) 0.0594(3) 0.0037(2) -0.0295(3) -0.0195(3)
Rh2 0.0788(4) 0.0514(3) 0.0748(4) -0.0116(3) -0.0114(3) -0.0162(3)
Cl1 0.0757(12) 0.0491(9) 0.0747(12) 0.0084(9) -0.0235(10) -0.0155(9)
Cl2 0.0916(14) 0.0540(10) 0.0742(12) -0.0039(9) -0.0350(11) -0.0174(10)
N1 0.090(5) 0.049(3) 0.068(4) 0.001(3) -0.040(4) -0.019(4)
C2 0.102(7) 0.051(4) 0.067(5) -0.012(4) -0.050(5) -0.007(5)
C3 0.087(6) 0.057(4) 0.063(5) -0.013(4) -0.029(5) -0.004(4)
C4 0.111(8) 0.067(6) 0.078(6) -0.019(5) -0.039(6) 0.003(6)
C5 0.120(9) 0.071(6) 0.085(7) -0.022(6) -0.045(7) 0.005(6)
C6 0.170(13) 0.053(5) 0.100(8) -0.021(5) -0.088(9) 0.000(7)
C7 0.102(7) 0.059(5) 0.068(5) -0.002(4) -0.043(5) -0.018(5)
C8 0.125(8) 0.042(4) 0.075(6) 0.007(4) -0.061(6) -0.029(5)
C9 0.142(11) 0.053(5) 0.097(7) 0.008(5) -0.076(8) -0.034(6)
C10 0.138(11) 0.069(6) 0.094(7) 0.020(6) -0.066(8) -0.053(7)
C11 0.125(9) 0.084(7) 0.078(6) 0.021(5) -0.052(6) -0.057(7)
C12 0.110(8) 0.052(5) 0.086(6) 0.019(4) -0.059(6) -0.042(5)
C13 0.096(7) 0.056(5) 0.076(6) 0.004(4) -0.049(5) -0.028(5)
C14 0.091(6) 0.066(5) 0.063(5) -0.006(4) -0.017(5) -0.024(5)
N14 0.087(5) 0.043(3) 0.061(4) -0.006(3) -0.017(4) -0.008(3)
C15 0.083(7) 0.062(5) 0.121(9) -0.019(6) -0.009(6) -0.010(5)
C16 0.088(7) 0.078(7) 0.155(11) -0.014(7) -0.004(7) -0.028(6)
C17 0.114(9) 0.079(7) 0.127(10) -0.021(7) 0.021(8) -0.021(7)
C18 0.134(10) 0.072(6) 0.087(7) -0.002(6) 0.017(7) -0.004(7)
C19 0.147(11) 0.067(6) 0.075(7) 0.000(5) -0.011(7) -0.001(7)
C20 0.088(6) 0.061(5) 0.071(6) -0.014(4) 0.004(5) -0.007(5)
C21 0.175(14) 0.072(7) 0.105(9) -0.028(6) -0.044(10) 0.027(8)
C22 0.152(12) 0.093(8) 0.143(11) 0.036(8) -0.070(10) -0.075(9)
C23 0.085(6) 0.070(6) 0.078(6) 0.012(5) -0.039(5) -0.028(5)
N23 0.083(5) 0.060(4) 0.067(4) 0.016(3) -0.039(4) -0.026(4)
C24 0.092(7) 0.071(6) 0.123(9) 0.023(6) -0.053(7) -0.022(6)
C25 0.080(7) 0.101(8) 0.135(10) 0.037(8) -0.037(7) -0.012(6)
C26 0.099(9) 0.117(11) 0.127(12) 0.030(10) -0.020(9) 0.001(8)
C27 0.118(10) 0.120(10) 0.092(8) -0.013(8) -0.006(8) 0.021(9)
C28 0.088(7) 0.105(8) 0.076(6) -0.001(6) -0.016(6) -0.004(7)
C29 0.068(5) 0.067(5) 0.095(7) 0.023(5) -0.027(5) -0.019(5)
C30 0.105(15) 0.079(10) 0.089(12) 0.013(9) -0.049(12) -0.037(11)
C31 0.107(11) 0.084(9) 0.074(9) -0.007(7) -0.042(9) -0.023(9)
C32 0.138(12) 0.105(9) 0.121(10) -0.034(8) -0.032(9) -0.058(9)
C33 0.151(13) 0.104(9) 0.113(10) -0.044(8) -0.028(10) -0.036(9)
C34 0.113(9) 0.066(6) 0.119(9) -0.012(6) -0.017(8) -0.029(6)
C35 0.130(11) 0.065(6) 0.112(9) -0.023(6) -0.010(8) -0.007(7)
Rh1' 0.0494(3) 0.0380(3) 0.0578(3) -0.0036(2) -0.0174(2) -0.0099(2)
Rh2' 0.1315(7) 0.0739(4) 0.0675(4) 0.0102(3) -0.0299(4) -0.0555(5)
Cl1' 0.0658(11) 0.0398(8) 0.0791(12) -0.0038(8) -0.0256(9) -0.0156(8)
Cl2' 0.104(2) 0.0586(10) 0.0660(11) -0.0100(9) -0.0153(11) -0.0389(11)
N1' 0.048(3) 0.042(3) 0.061(3) -0.002(3) -0.017(3) -0.008(3)
C2' 0.051(4) 0.050(4) 0.054(4) -0.005(3) -0.013(3) -0.015(3)
C3' 0.054(4) 0.054(4) 0.058(4) -0.004(3) -0.010(3) -0.015(3)
C4' 0.050(4) 0.073(5) 0.069(5) -0.009(4) -0.018(4) -0.014(4)
C5' 0.062(5) 0.066(5) 0.064(5) -0.009(4) -0.019(4) -0.021(4)
C6' 0.065(5) 0.059(4) 0.057(4) -0.003(3) -0.016(4) -0.025(4)
C7' 0.059(4) 0.045(4) 0.054(4) 0.000(3) -0.013(3) -0.021(3)
C8' 0.055(4) 0.045(4) 0.055(4) -0.002(3) -0.014(3) -0.012(3)
C9' 0.079(5) 0.039(3) 0.059(4) -0.002(3) -0.023(4) -0.013(4)
C10' 0.080(5) 0.043(4) 0.065(5) -0.005(3) -0.025(4) -0.008(4)
C11' 0.059(4) 0.055(4) 0.076(5) -0.005(4) -0.020(4) -0.013(4)
C12' 0.058(4) 0.042(4) 0.068(5) -0.003(3) -0.019(4) -0.002(3)
C13' 0.058(4) 0.051(4) 0.058(4) -0.012(3) -0.017(3) -0.008(3)
C14' 0.053(4) 0.051(4) 0.067(5) -0.008(4) -0.020(4) -0.003(3)
N14' 0.059(4) 0.053(3) 0.066(4) -0.002(3) -0.021(3) -0.007(3)
C15' 0.087(7) 0.072(6) 0.099(7) -0.006(5) -0.049(6) -0.012(5)
C16' 0.118(10) 0.081(7) 0.129(11) 0.014(7) -0.068(9) -0.008(7)
C17' 0.096(8) 0.054(5) 0.155(12) 0.005(6) -0.042(8) -0.003(5)
C18' 0.090(7) 0.062(6) 0.130(10) -0.020(6) -0.012(7) -0.011(5)
C19' 0.083(6) 0.052(4) 0.094(7) -0.018(5) -0.024(5) -0.002(4)
C20' 0.053(4) 0.050(4) 0.084(6) -0.005(4) -0.023(4) -0.005(4)
C21' 0.063(5) 0.088(6) 0.096(7) -0.009(6) -0.017(5) -0.031(5)
C22' 0.101(7) 0.047(4) 0.094(7) 0.003(4) -0.041(6) 0.001(5)
C23' 0.056(4) 0.043(4) 0.081(5) -0.002(4) -0.027(4) -0.011(3)
N23' 0.056(4) 0.055(4) 0.078(4) 0.002(3) -0.017(3) -0.022(3)
C24' 0.079(6) 0.065(5) 0.143(10) -0.001(6) -0.054(7) -0.022(5)
C25' 0.089(7) 0.077(6) 0.174(12) -0.007(7) -0.055(8) -0.037(6)
C26' 0.086(7) 0.073(6) 0.162(12) 0.024(7) -0.038(8) -0.021(6)
C27' 0.079(7) 0.093(8) 0.126(10) 0.022(7) -0.006(7) -0.008(6)
C28' 0.075(6) 0.079(6) 0.105(8) 0.008(6) -0.015(6) -0.016(5)
C29' 0.052(4) 0.049(4) 0.112(8) 0.003(4) -0.029(5) -0.013(4)
C30' 0.088(6) 0.068(5) 0.070(5) -0.014(4) -0.032(5) -0.011(5)
C31' 0.103(8) 0.123(10) 0.073(6) -0.025(6) -0.013(6) -0.037(8)
C32' 0.134(15) 0.139(16) 0.079(11) -0.002(11) -0.042(11) -0.039(13)
C33' 0.200(36) 0.082(14) 0.049(10) 0.013(9) -0.034(14) -0.046(19)
C34' 0.188(18) 0.110(11) 0.128(13) 0.058(10) -0.059(13) -0.082(13)
C35' 0.188(17) 0.093(9) 0.114(11) 0.013(8) 0.005(11) -0.087(12)
C41 0.169(22) 0.184(24) 0.176(23) -0.029(18) -0.023(17) -0.027(18)
C42 0.152(20) 0.162(21) 0.148(20) -0.020(16) -0.017(16) 0.003(17)
C43 0.202(26) 0.189(25) 0.167(24) -0.061(18) -0.073(18) -0.035(18)
C44 0.183(21) 0.138(19) 0.164(20) -0.064(16) -0.053(16) -0.034(16)
C45 0.171(26) 0.150(24) 0.142(23) -0.042(17) -0.019(16) 0.003(16)
C46 0.134(18) 0.167(21) 0.155(20) -0.017(16) -0.005(15) -0.035(16)

loop_
_atom_site_label
_atom_site_type_symbol
_atom_site_fract_x
_atom_site_fract_y
_atom_site_fract_z
_atom_site_U_iso_or_equiv
_atom_site_thermal_displace_type
_atom_site_occupancy
_atom_site_calc_flag
_atom_site_refinement_flags
_atom_site_disorder_group
Rh1 Rh 0.15799(6) 0.28313(3) 0.15128(4) 0.0592(2) Uani 1 d D .
Rh2 Rh 0.11321(7) 0.10847(4) 0.10510(4) 0.0687(2) Uani 1 d . .
Cl1 Cl 0.2134(2) 0.14538(11) 0.18814(13) 0.0681(5) Uani 1 d . .
Cl2 Cl 0.0771(2) 0.24117(12) 0.04526(13) 0.0707(5) Uani 1 d . .
N1 N 0.1107(7) 0.3944(4) 0.1134(4) 0.066(2) Uani 1 d . .
C2 C -0.0024(10) 0.4357(5) 0.1360(5) 0.068(2) Uani 1 d . .
C3 C -0.1060(9) 0.4103(5) 0.1890(5) 0.067(2) Uani 1 d . .
C4 C -0.2120(12) 0.4646(6) 0.2013(6) 0.083(3) Uani 1 d . .
H4A H -0.2825(12) 0.4480(6) 0.2358(6) 0.100 Uiso 1 calc R .
C5 C -0.2164(13) 0.5406(7) 0.1652(7) 0.089(3) Uani 1 d . .
C6 C -0.1130(15) 0.5665(6) 0.1118(7) 0.098(4) Uani 1 d . .
H6A H -0.1158(15) 0.6177(6) 0.0857(7) 0.118 Uiso 1 calc R .
C7 C -0.0055(10) 0.5154(5) 0.0977(6) 0.073(2) Uani 1 d . .
C8 C 0.1159(11) 0.5204(5) 0.0477(6) 0.074(3) Uani 1 d . .
C9 C 0.1765(13) 0.5781(6) -0.0054(7) 0.089(4) Uani 1 d . .
H9A H 0.1341(13) 0.6276(6) -0.0150(7) 0.107 Uiso 1 calc R .
C10 C 0.2966(14) 0.5644(7) -0.0439(7) 0.094(4) Uani 1 d . .
C11 C 0.3597(12) 0.4906(7) -0.0283(6) 0.091(4) Uani 1 d . .
H11A H 0.4424(12) 0.4819(7) -0.0524(6) 0.109 Uiso 1 calc R .
C12 C 0.3030(11) 0.4279(5) 0.0231(6) 0.077(3) Uani 1 d . .
C13 C 0.1814(10) 0.4450(5) 0.0604(6) 0.071(3) Uani 1 d . .
C14 C -0.1075(10) 0.3320(6) 0.2283(5) 0.073(2) Uani 1 d . .
H14A H -0.1815(10) 0.3198(6) 0.2616(5) 0.087 Uiso 1 calc R .
N14 N -0.0164(7) 0.2746(4) 0.2233(4) 0.065(2) Uani 1 d . .
C15 C -0.1333(7) 0.1711(4) 0.2381(4) 0.091(3) Uani 1 d G .
H15A H -0.1604(7) 0.1972(4) 0.1934(4) 0.110 Uiso 1 calc R .
C16 C -0.1713(7) 0.1006(4) 0.2778(6) 0.111(4) Uani 1 d GU .
H16A H -0.2239(10) 0.0795(6) 0.2597(8) 0.133 Uiso 1 calc R .
C17 C -0.1308(9) 0.0618(4) 0.3446(5) 0.115(4) Uani 1 d GU .
H17A H -0.1562(12) 0.0146(4) 0.3712(7) 0.138 Uiso 1 calc R .
C18 C -0.0522(9) 0.0934(4) 0.3717(4) 0.110(4) Uani 1 d GU .
H18A H -0.0251(13) 0.0674(6) 0.4164(5) 0.132 Uiso 1 calc R .
C19 C -0.0142(8) 0.1639(4) 0.3321(4) 0.104(4) Uani 1 d G .
H19A H 0.0383(10) 0.1851(6) 0.3502(6) 0.125 Uiso 1 calc R .
C20 C -0.0548(7) 0.2028(3) 0.2652(4) 0.078(3) Uani 1 d G .
C21 C -0.3315(16) 0.5966(7) 0.1799(8) 0.119(5) Uani 1 d . .
H21A H -0.3639(16) 0.6132(7) 0.1339(8) 0.179 Uiso 1 d R .
H21B H -0.3130(16) 0.6404(7) 0.1936(8) 0.179 Uiso 1 d R .
H21C H -0.3914(16) 0.5721(7) 0.2218(8) 0.179 Uiso 1 d R .
C22 C 0.3591(15) 0.6282(8) -0.1017(9) 0.125(6) Uani 1 d U .
H22A H 0.4467(15) 0.6142(8) -0.1094(9) 0.188 Uiso 1 d R .
H22B H 0.3354(15) 0.6750(8) -0.0824(9) 0.188 Uiso 1 d R .
H22C H 0.3354(15) 0.6359(8) -0.1502(9) 0.188 Uiso 1 d R .
C23 C 0.3689(10) 0.3516(6) 0.0318(6) 0.076(3) Uani 1 d . .
H23A H 0.4489(10) 0.3455(6) 0.0023(6) 0.091 Uiso 1 calc R .
N23 N 0.3279(7) 0.2904(4) 0.0769(4) 0.069(2) Uani 1 d . .
C24 C 0.5009(7) 0.1986(4) 0.1163(5) 0.096(4) Uani 1 d G .
H24A H 0.5010(7) 0.2269(4) 0.1525(5) 0.116 Uiso 1 calc R .
C25 C 0.5862(6) 0.1330(5) 0.1088(5) 0.114(5) Uani 1 d GU .
H25A H 0.6434(9) 0.1175(7) 0.1399(7) 0.137 Uiso 1 calc R .
C26 C 0.5860(7) 0.0906(4) 0.0547(6) 0.127(6) Uani 1 d G .
H26A H 0.6430(10) 0.0467(6) 0.0497(8) 0.153 Uiso 1 calc R .
C27 C 0.5005(9) 0.1137(5) 0.0082(5) 0.120(5) Uani 1 d G .
H27A H 0.5004(13) 0.0854(7) -0.0280(6) 0.144 Uiso 1 calc R .
C28 C 0.4153(7) 0.1793(5) 0.0157(4) 0.095(3) Uani 1 d G .
H28A H 0.3581(9) 0.1948(7) -0.0155(6) 0.114 Uiso 1 calc R .
C29 C 0.4155(6) 0.2217(4) 0.0697(4) 0.081(3) Uani 1 d G .
C30 C 0.2056(24) 0.3053(11) 0.2441(11) 0.088(5) Uani 0.70 d PD 1
H30A H 0.1320(24) 0.3073(11) 0.2853(11) 0.106 Uiso 0.70 calc PR 1
H30B H 0.2624(24) 0.2614(11) 0.2625(11) 0.106 Uiso 0.70 calc PR 1
C31 C 0.2616(16) 0.3751(9) 0.2337(9) 0.084(4) Uani 0.70 d PD 1
H31A H 0.2787(16) 0.3775(9) 0.2820(9) 0.126 Uiso 0.70 calc PR 1
H31B H 0.2058(16) 0.4198(9) 0.2177(9) 0.126 Uiso 0.70 calc PR 1
H31C H 0.3369(16) 0.3736(9) 0.1948(9) 0.126 Uiso 0.70 calc PR 1
C30A C 0.2523(32) 0.3052(28) 0.2253(24) 0.074(14) Uiso 0.30 d PD 2
H30E H 0.2801(32) 0.2565(28) 0.2568(24) 0.088 Uiso 0.30 calc PR 2
H30F H 0.3249(32) 0.3277(28) 0.1941(24) 0.088 Uiso 0.30 calc PR 2
C31A C 0.1810(36) 0.3571(23) 0.2778(20) 0.089(10) Uiso 0.30 d PD 2
H31G H 0.2317(36) 0.3639(23) 0.3097(20) 0.134 Uiso 0.30 calc PR 2
H31H H 0.1101(36) 0.3348(23) 0.3103(20) 0.134 Uiso 0.30 calc PR 2
H31I H 0.1550(36) 0.4061(23) 0.2475(20) 0.134 Uiso 0.30 calc PR 2
C32 C -0.0283(15) 0.0861(9) 0.0622(9) 0.113(4) Uani 1 d . .
H32A H -0.0802(15) 0.1347(9) 0.0622(9) 0.136 Uiso 1 d R .
H32B H -0.0515(15) 0.0415(9) 0.1009(9) 0.136 Uiso 1 d R .
C33 C 0.0779(16) 0.0805(9) 0.0073(9) 0.117(5) Uani 1 d . .
H33A H 0.1011(16) 0.1250(9) -0.0314(9) 0.140 Uiso 1 d R .
H33B H 0.1299(16) 0.0319(9) 0.0073(9) 0.140 Uiso 1 d R .
C34 C 0.0998(13) 0.0004(6) 0.1834(8) 0.100(4) Uani 1 d . .
H34A H 0.0950(13) 0.0153(6) 0.2313(8) 0.120 Uiso 1 d R .
H34B H 0.0279(13) -0.0117(6) 0.1730(8) 0.120 Uiso 1 d R .
C35 C 0.2083(14) -0.0035(7) 0.1301(9) 0.106(4) Uani 1 d . .
H35A H 0.2803(14) 0.0086(7) 0.1405(9) 0.127 Uiso 1 d R .
H35B H 0.2131(14) -0.0184(7) 0.0822(9) 0.127 Uiso 1 d R .
Rh1' Rh 0.42812(5) 0.25573(3) 0.51138(3) 0.0479(2) Uani 1 d . .
Rh2' Rh 0.37631(10) 0.15121(5) 0.71042(5) 0.0882(3) Uani 1 d D .
Cl1' Cl 0.3660(2) 0.13449(10) 0.58683(12) 0.0601(4) Uani 1 d . .
Cl2' Cl 0.4145(2) 0.27949(12) 0.65160(13) 0.0735(6) Uani 1 d . .
N1' N 0.4751(6) 0.3583(3) 0.4606(4) 0.0507(13) Uani 1 d . .
C2' C 0.5927(7) 0.3775(4) 0.4384(4) 0.051(2) Uani 1 d . .
C3' C 0.7015(7) 0.3295(5) 0.4450(5) 0.056(2) Uani 1 d . .
C4' C 0.8119(8) 0.3623(6) 0.4181(5) 0.063(2) Uani 1 d . .
H4'A H 0.8864(8) 0.3305(6) 0.4199(5) 0.076 Uiso 1 calc R .
C5' C 0.8123(8) 0.4415(5) 0.3888(5) 0.062(2) Uani 1 d . .
C6' C 0.7008(8) 0.4892(5) 0.3843(5) 0.059(2) Uani 1 d . .
H6'A H 0.7003(8) 0.5420(5) 0.3659(5) 0.071 Uiso 1 calc R .
C7' C 0.5911(7) 0.4588(4) 0.4069(4) 0.053(2) Uani 1 d . .
C8' C 0.4633(7) 0.4875(4) 0.4104(4) 0.053(2) Uani 1 d . .
C9' C 0.4008(8) 0.5617(4) 0.3895(5) 0.059(2) Uani 1 d . .
H9'A H 0.4446(8) 0.6033(4) 0.3675(5) 0.070 Uiso 1 calc R .
C10' C 0.2714(9) 0.5730(5) 0.4021(5) 0.062(2) Uani 1 d . .
C11' C 0.2099(8) 0.5087(5) 0.4334(5) 0.063(2) Uani 1 d . .
H11B H 0.1249(8) 0.5153(5) 0.4396(5) 0.076 Uiso 1 calc R .
C12' C 0.2714(7) 0.4346(4) 0.4558(5) 0.057(2) Uani 1 d . .
C13' C 0.3978(7) 0.4256(5) 0.4435(5) 0.054(2) Uani 1 d . .
C14' C 0.7057(7) 0.2475(5) 0.4790(5) 0.057(2) Uani 1 d . .
H14B H 0.7826(7) 0.2193(5) 0.4821(5) 0.069 Uiso 1 calc R .
N14' N 0.6121(6) 0.2107(4) 0.5052(4) 0.060(2) Uani 1 d . .
C15' C 0.6803(7) 0.1123(3) 0.6109(4) 0.083(3) Uani 1 d G .
H15B H 0.6838(7) 0.1514(3) 0.6349(4) 0.099 Uiso 1 calc R .
C16' C 0.7122(8) 0.0358(4) 0.6451(4) 0.109(4) Uani 1 d G .
H16B H 0.7370(11) 0.0237(6) 0.6919(5) 0.131 Uiso 1 calc R .
C17' C 0.7069(8) -0.0227(3) 0.6092(5) 0.105(4) Uani 1 d G .
H17B H 0.7282(11) -0.0739(3) 0.6321(7) 0.126 Uiso 1 calc R .
C18' C 0.6698(7) -0.0046(3) 0.5392(5) 0.097(3) Uani 1 d G .
H18B H 0.6663(11) -0.0437(4) 0.5152(6) 0.116 Uiso 1 calc R .
C19' C 0.6380(6) 0.0719(3) 0.5051(3) 0.076(2) Uani 1 d G .
H19B H 0.6131(10) 0.0840(5) 0.4582(4) 0.091 Uiso 1 calc R .
C20' C 0.6432(6) 0.1303(2) 0.5409(4) 0.063(2) Uani 1 d G .
C21' C 0.9309(9) 0.4762(7) 0.3599(7) 0.081(3) Uani 1 d . .
H21D H 0.9519(9) 0.4896(7) 0.4023(7) 0.122 Uiso 1 d R .
H21E H 0.9206(9) 0.5216(7) 0.3204(7) 0.122 Uiso 1 d R .
H21F H 0.9956(9) 0.4395(7) 0.3386(7) 0.122 Uiso 1 d R .
C22' C 0.2036(11) 0.6509(5) 0.3808(7) 0.082(3) Uani 1 d . .
H22D H 0.2581(11) 0.6887(5) 0.3698(7) 0.123 Uiso 1 d R .
H22E H 0.1360(11) 0.6605(5) 0.4231(7) 0.123 Uiso 1 d R .
H22F H 0.1728(11) 0.6541(5) 0.3356(7) 0.123 Uiso 1 d R .
C23' C 0.1995(7) 0.3718(4) 0.4947(5) 0.059(2) Uani 1 d . .
H23B H 0.1144(7) 0.3830(4) 0.5022(5) 0.071 Uiso 1 calc R .
N23' N 0.2461(6) 0.3008(4) 0.5200(4) 0.064(2) Uani 1 d . .
C24' C 0.1103(6) 0.2106(4) 0.5172(4) 0.092(3) Uani 1 d G .
H24B H 0.1422(6) 0.2147(4) 0.4642(4) 0.110 Uiso 1 calc R .
C25' C 0.0223(7) 0.1622(4) 0.5559(6) 0.108(4) Uani 1 d GU .
H25B H -0.0047(10) 0.1339(6) 0.5288(7) 0.130 Uiso 1 calc R .
C26' C -0.0254(6) 0.1561(4) 0.6352(6) 0.112(4) Uani 1 d GU .
H26B H -0.0843(9) 0.1237(6) 0.6611(7) 0.135 Uiso 1 calc R .
C27' C 0.0149(7) 0.1984(5) 0.6758(4) 0.111(4) Uani 1 d GU .
H27B H -0.0170(10) 0.1944(7) 0.7289(4) 0.133 Uiso 1 calc R .
C28' C 0.1030(7) 0.2468(4) 0.6371(4) 0.091(3) Uani 1 d G .
H28B H 0.1299(10) 0.2751(6) 0.6643(5) 0.110 Uiso 1 calc R .
C29' C 0.1506(5) 0.2529(3) 0.5578(4) 0.071(2) Uani 1 d G .
C30' C 0.4297(10) 0.2321(6) 0.4066(5) 0.072(2) Uani 1 d . .
H30C H 0.4248(10) 0.1776(6) 0.4149(5) 0.087 Uiso 1 calc R .
H30D H 0.3555(10) 0.2600(6) 0.3905(5) 0.087 Uiso 1 calc R .
C31' C 0.5380(12) 0.2508(9) 0.3400(6) 0.097(3) Uani 1 d . .
H31D H 0.5274(12) 0.2371(9) 0.2947(6) 0.146 Uiso 1 calc R .
H31E H 0.6124(12) 0.2223(9) 0.3537(6) 0.146 Uiso 1 calc R .
H31F H 0.5429(12) 0.3050(9) 0.3293(6) 0.146 Uiso 1 calc R .
C32' C 0.4813(25) 0.1434(17) 0.7969(13) 0.115(7) Uani 0.60 d PDU 1
H32C H 0.5416(25) 0.1762(17) 0.7670(13) 0.138 Uiso 0.60 d PR 1
H32D H 0.5054(25) 0.0889(17) 0.8116(13) 0.138 Uiso 0.60 d PR 1
C33' C 0.3574(28) 0.1756(16) 0.8193(10) 0.110(11) Uani 0.60 d PD 1
H33C H 0.3333(28) 0.2301(16) 0.8046(10) 0.132 Uiso 0.60 d PR 1
H33D H 0.2971(28) 0.1428(16) 0.8493(10) 0.132 Uiso 0.60 d PR 1
C32B C 0.3911(54) 0.1582(45) 0.8229(26) 0.142(24) Uiso 0.40 d PD 2
H32E H 0.4657(54) 0.1808(45) 0.8092(26) 0.170 Uiso 0.40 d PR 2
H32F H 0.3912(54) 0.1048(45) 0.8474(26) 0.170 Uiso 0.40 d PR 2
C33B C 0.2770(41) 0.1971(33) 0.8079(25) 0.144(18) Uiso 0.40 d PD 2
H33E H 0.2769(41) 0.2505(33) 0.7834(25) 0.173 Uiso 0.40 d PR 2
H33F H 0.2023(41) 0.1745(33) 0.8216(25) 0.173 Uiso 0.40 d PR 2
C34' C 0.3972(21) 0.0307(10) 0.7458(11) 0.144(7) Uani 1 d . .
H34C H 0.4303(21) 0.0170(10) 0.6961(11) 0.173 Uiso 1 d R .
H34D H 0.4498(21) 0.0248(10) 0.7811(11) 0.173 Uiso 1 d R .
C35' C 0.2744(20) 0.0583(9) 0.7663(10) 0.136(6) Uani 1 d . .
H35C H 0.2218(20) 0.0643(9) 0.7311(10) 0.163 Uiso 1 d R .
H35D H 0.2413(20) 0.0720(9) 0.8161(10) 0.163 Uiso 1 d R .
C41 C 0.7138(28) 0.2377(16) -0.1279(18) 0.180(17) Uani 0.55 d PGU 1
H41A H 0.6743(28) 0.1942(16) -0.1148(18) 0.217 Uiso 0.55 calc PR 1
C42 C 0.8290(30) 0.2324(16) -0.1124(18) 0.163(15) Uani 0.55 d PGU 1
H42A H 0.8666(43) 0.1853(20) -0.0889(26) 0.195 Uiso 0.55 calc PR 1
C43 C 0.8882(22) 0.2973(22) -0.1321(18) 0.174(18) Uani 0.55 d PGU 1
H43A H 0.9652(27) 0.2938(31) -0.1217(27) 0.209 Uiso 0.55 calc PR 1
C44 C 0.8320(28) 0.3676(17) -0.1673(17) 0.151(12) Uani 0.55 d PGU 1
H44A H 0.8716(40) 0.4111(21) -0.1805(25) 0.181 Uiso 0.55 calc PR 1
C45 C 0.7168(28) 0.3730(15) -0.1828(17) 0.159(20) Uani 0.55 d PGU 1
H45A H 0.6793(41) 0.4200(18) -0.2064(25) 0.191 Uiso 0.55 calc PR 1
C46 C 0.6577(20) 0.3080(20) -0.1631(18) 0.158(13) Uani 0.55 d PGU 1
H46A H 0.5806(24) 0.3116(28) -0.1735(26) 0.190 Uiso 0.55 calc PR 1
C41' C 0.7737(48) 0.2556(24) -0.1029(24) 0.163(19) Uiso 0.45 d PG 2
H41B H 0.7581(48) 0.2088(24) -0.0695(24) 0.196 Uiso 0.45 calc PR 2
C42' C 0.8939(39) 0.2716(21) -0.1316(25) 0.278(52) Uiso 0.45 d PG 2
H42B H 0.9588(51) 0.2356(29) -0.1174(38) 0.334 Uiso 0.45 calc PR 2
C43' C 0.9172(28) 0.3414(23) -0.1816(21) 0.130(12) Uiso 0.45 d PG 2
H43B H 0.9977(31) 0.3522(34) -0.2008(30) 0.156 Uiso 0.45 calc PR 2
C44' C 0.8203(40) 0.3952(20) -0.2029(22) 0.161(19) Uiso 0.45 d PG 2
H44B H 0.8358(60) 0.4419(23) -0.2364(31) 0.194 Uiso 0.45 calc PR 2
C45' C 0.7000(32) 0.3791(31) -0.1742(30) 0.286(66) Uiso 0.45 d PG 2
H45B H 0.6351(43) 0.4151(42) -0.1885(44) 0.343 Uiso 0.45 calc PR 2
C46' C 0.6767(32) 0.3093(35) -0.1242(28) 0.230(34) Uiso 0.45 d PG 2
H46B H 0.5962(37) 0.2986(48) -0.1050(39) 0.276 Uiso 0.45 calc PR 2

loop_
_atom_type_symbol
_atom_type_description
_atom_type_scat_dispersion_real
_atom_type_scat_dispersion_imag
_atom_type_scat_source
C C 0.0181 0.0091 'International Tables Vol C Tables 4.2.6.8 and 6.1.1.4'
H H 0.0000 0.0000 'International Tables Vol C Tables 4.2.6.8 and 6.1.1.4'
N N 0.0311 0.0180 'International Tables Vol C Tables 4.2.6.8 and 6.1.1.4'
Cl Cl 0.3639 0.7018 'International Tables Vol C Tables 4.2.6.8 and 6.1.1.4'
Rh Rh 0.0927 3.6045 'International Tables Vol C Tables 4.2.6.8 and 6.1.1.4'

loop_
_geom_angle_atom_site_label_1
_geom_angle_atom_site_label_2
_geom_angle_atom_site_label_3
_geom_angle
N1 Rh1 C30 90.7(6)
N1 Rh1 N23 89.3(3)
C30 Rh1 N23 96.2(8)
N1 Rh1 C30A 91.5(14)
N23 Rh1 C30A 80.9(11)
N1 Rh1 N14 90.8(3)
C30 Rh1 N14 86.0(8)
N23 Rh1 N14 177.8(3)
C30A Rh1 N14 101.3(11)
N1 Rh1 Cl1 175.4(2)
C30 Rh1 Cl1 93.9(5)
N23 Rh1 Cl1 89.6(2)
C30A Rh1 Cl1 92.7(13)
N14 Rh1 Cl1 90.1(2)
N1 Rh1 Cl2 94.1(2)
C30 Rh1 Cl2 172.1(5)
N23 Rh1 Cl2 90.2(2)
C30A Rh1 Cl2 169.4(9)
N14 Rh1 Cl2 87.6(2)
Cl1 Rh1 Cl2 81.51(7)
C32 Rh2 C35 100.3(6)
C32 Rh2 C33 37.5(6)
C35 Rh2 C33 88.5(6)
C32 Rh2 C34 87.3(6)
C35 Rh2 C34 37.5(5)
C33 Rh2 C34 99.3(6)
C32 Rh2 Cl2 89.9(4)
C35 Rh2 Cl2 158.9(4)
C33 Rh2 Cl2 88.5(5)
C34 Rh2 Cl2 163.1(4)
C32 Rh2 Cl1 159.9(5)
C35 Rh2 Cl1 88.4(4)
C33 Rh2 Cl1 162.1(5)
C34 Rh2 Cl1 88.9(4)
Cl2 Rh2 Cl1 88.07(7)
Rh2 Cl1 Rh1 97.66(7)
Rh2 Cl2 Rh1 91.59(7)
C13 N1 C2 106.6(8)
C13 N1 Rh1 127.8(7)
C2 N1 Rh1 125.7(6)
N1 C2 C3 128.8(8)
N1 C2 C7 111.4(9)
C3 C2 C7 119.8(10)
C2 C3 C4 117.6(9)
C2 C3 C14 121.9(9)
C4 C3 C14 120.5(10)
C5 C4 C3 123.2(12)
C4 C5 C6 119.5(12)
C4 C5 C21 121.5(14)
C6 C5 C21 118.9(12)
C7 C6 C5 119.6(10)
C6 C7 C2 120.1(11)
C6 C7 C8 135.3(10)
C2 C7 C8 104.5(9)
C9 C8 C13 118.1(12)
C9 C8 C7 136.1(10)
C13 C8 C7 105.8(8)
C10 C9 C8 122.1(11)
C9 C10 C11 118.5(10)
C9 C10 C22 120.7(13)
C11 C10 C22 120.8(15)
C10 C11 C12 122.7(13)
C13 C12 C11 116.3(11)
C13 C12 C23 123.2(9)
C11 C12 C23 120.5(12)
N1 C13 C12 126.1(9)
N1 C13 C8 111.7(10)
C12 C13 C8 122.2(9)
N14 C14 C3 127.8(9)
C14 N14 C20 112.1(7)
C14 N14 Rh1 125.1(6)
C20 N14 Rh1 122.4(5)
C16 C15 C20 120.0
C17 C16 C15 120.0
C16 C17 C18 120.0
C19 C18 C17 120.0
C18 C19 C20 120.0
C19 C20 C15 120.0
C19 C20 N14 121.1(5)
C15 C20 N14 118.9(5)
N23 C23 C12 126.2(11)
C23 N23 C29 112.6(8)
C23 N23 Rh1 127.3(8)
C29 N23 Rh1 120.1(5)
C25 C24 C29 120.0
C26 C25 C24 120.0
C27 C26 C25 120.0
C26 C27 C28 120.0
C29 C28 C27 120.0
C28 C29 C24 120.0
C28 C29 N23 120.0(6)
C24 C29 N23 120.0(6)
C31 C30 Rh1 119.2(11)
C31A C30A Rh1 115.3(21)
C33 C32 Rh2 71.9(8)
C32 C33 Rh2 70.6(8)
C35 C34 Rh2 70.5(7)
C34 C35 Rh2 72.0(7)
N1' Rh1' C30' 91.4(3)
N1' Rh1' N23' 89.9(3)
C30' Rh1' N23' 88.4(4)
N1' Rh1' N14' 90.1(3)
C30' Rh1' N14' 92.9(4)
N23' Rh1' N14' 178.7(3)
N1' Rh1' Cl1' 173.8(2)
C30' Rh1' Cl1' 94.7(3)
N23' Rh1' Cl1' 89.1(2)
N14' Rh1' Cl1' 90.8(2)
N1' Rh1' Cl2' 92.2(2)
C30' Rh1' Cl2' 176.0(3)
N23' Rh1' Cl2' 89.7(2)
N14' Rh1' Cl2' 89.0(2)
Cl1' Rh1' Cl2' 81.64(7)
C33' Rh2' C34' 97.0(10)
C34' Rh2' C33B 107.3(18)
C33' Rh2' C35' 88.2(9)
C34' Rh2' C35' 38.0(7)
C33B Rh2' C35' 83.0(17)
C34' Rh2' C32B 88.8(22)
C33B Rh2' C32B 38.8(5)
C35' Rh2' C32B 87.3(24)
C33' Rh2' C32' 38.6(4)
C34' Rh2' C32' 83.3(9)
C35' Rh2' C32' 99.2(9)
C33' Rh2' Cl2' 89.5(8)
C34' Rh2' Cl2' 163.0(6)
C33B Rh2' Cl2' 85.4(17)
C35' Rh2' Cl2' 158.6(6)
C32B Rh2' Cl2' 94.8(23)
C32' Rh2' Cl2' 92.2(8)
C33' Rh2' Cl1' 170.9(8)
C34' Rh2' Cl1' 87.5(5)
C33B Rh2' Cl1' 144.0(14)
C35' Rh2' Cl1' 90.5(5)
C32B Rh2' Cl1' 176.1(19)
C32' Rh2' Cl1' 150.3(8)
Cl2' Rh2' Cl1' 88.42(7)
Rh2' Cl1' Rh1' 97.78(7)
Rh2' Cl2' Rh1' 91.50(7)
C13' N1' C2' 106.4(6)
C13' N1' Rh1' 127.3(5)
C2' N1' Rh1' 126.3(5)
N1' C2' C3' 127.9(7)
N1' C2' C7' 110.8(7)
C3' C2' C7' 121.2(7)
C2' C3' C4' 117.9(7)
C2' C3' C14' 122.5(7)
C4' C3' C14' 119.5(8)
C5' C4' C3' 121.7(8)
C6' C5' C4' 119.3(7)
C6' C5' C21' 119.3(8)
C4' C5' C21' 121.4(9)
C7' C6' C5' 120.7(8)
C6' C7' C8' 136.8(7)
C6' C7' C2' 119.1(7)
C8' C7' C2' 104.1(6)
C13' C8' C9' 120.1(7)
C13' C8' C7' 107.4(7)
C9' C8' C7' 132.5(7)
C8' C9' C10' 119.7(7)
C11' C10' C9' 118.2(7)
C11' C10' C22' 121.3(9)
C9' C10' C22' 120.6(8)
C10' C11' C12' 122.5(8)
C13' C12' C11' 117.9(8)
C13' C12' C23' 122.9(7)
C11' C12' C23' 119.1(7)
N1' C13' C12' 127.1(7)
N1' C13' C8' 111.3(7)
C12' C13' C8' 121.6(7)
N14' C14' C3' 125.5(7)
C14' N14' C20' 113.3(6)
C14' N14' Rh1' 127.5(6)
C20' N14' Rh1' 118.9(5)
C16' C15' C20' 120.0
C17' C16' C15' 120.0
C16' C17' C18' 120.0
C19' C18' C17' 120.0
C18' C19' C20' 120.0
C19' C20' C15' 120.0
C19' C20' N14' 120.6(5)
C15' C20' N14' 119.4(5)
N23' C23' C12' 124.7(7)
C23' N23' C29' 111.3(7)
C23' N23' Rh1' 128.0(6)
C29' N23' Rh1' 120.7(5)
C25' C24' C29' 120.0
C24' C25' C26' 120.0
C27' C26' C25' 120.0
C26' C27' C28' 120.0
C27' C28' C29' 120.0
C28' C29' C24' 120.0
C28' C29' N23' 118.7(5)
C24' C29' N23' 121.2(5)
C31' C30' Rh1' 117.9(7)
C33' C32' Rh2' 67.4(11)
C32' C33' Rh2' 74.0(12)
C33B C32B Rh2' 69.5(18)
C32B C33B Rh2' 71.7(19)
C35' C34' Rh2' 71.8(10)
C34' C35' Rh2' 70.2(8)
C42 C41 C46 120.0
C43 C42 C41 120.0
C42 C43 C44 120.0
C45 C44 C43 120.0
C44 C45 C46 120.0
C45 C46 C41 120.0
C42' C41' C46' 120.0
C41' C42' C43' 120.0
C44' C43' C42' 120.0
C43' C44' C45' 120.0
C46' C45' C44' 120.0
C45' C46' C41' 120.0

loop_
_geom_bond_atom_site_label_1
_geom_bond_atom_site_label_2
_geom_bond_distance
Rh1 N1 1.976(7)
Rh1 C30 2.050(14)
Rh1 N23 2.058(8)
Rh1 C30A 2.07(2)
Rh1 N14 2.083(8)
Rh1 Cl1 2.418(2)
Rh1 Cl2 2.658(2)
Rh2 C32 2.102(12)
Rh2 C35 2.105(12)
Rh2 C33 2.118(13)
Rh2 C34 2.123(12)
Rh2 Cl2 2.384(2)
Rh2 Cl1 2.390(2)
N1 C13 1.363(12)
N1 C2 1.373(13)
C2 C3 1.390(14)
C2 C7 1.436(13)
C3 C4 1.406(15)
C3 C14 1.422(13)
C4 C5 1.37(2)
C5 C6 1.39(2)
C5 C21 1.50(2)
C6 C7 1.39(2)
C7 C8 1.45(2)
C8 C9 1.391(14)
C8 C13 1.417(14)
C9 C10 1.37(2)
C10 C11 1.39(2)
C10 C22 1.509(15)
C11 C12 1.423(13)
C12 C13 1.39(2)
C12 C23 1.43(2)
C14 N14 1.319(13)
N14 C20 1.422(8)
C15 C16 1.39
C15 C20 1.39
C16 C17 1.39
C17 C18 1.39
C18 C19 1.39
C19 C20 1.39
C23 N23 1.293(12)
N23 C29 1.444(10)
C24 C25 1.39
C24 C29 1.39
C25 C26 1.39
C26 C27 1.39
C27 C28 1.39
C28 C29 1.39
C30 C31 1.47(2)
C30A C31A 1.48(3)
C32 C33 1.36(2)
C34 C35 1.36(2)
Rh1' N1' 1.966(6)
Rh1' C30' 2.051(9)
Rh1' N23' 2.052(7)
Rh1' N14' 2.076(7)
Rh1' Cl1' 2.409(2)
Rh1' Cl2' 2.654(2)
Rh2' C33' 2.09(2)
Rh2' C34' 2.10(2)
Rh2' C33B 2.11(3)
Rh2' C35' 2.121(12)
Rh2' C32B 2.14(3)
Rh2' C32' 2.17(2)
Rh2' Cl2' 2.375(2)
Rh2' Cl1' 2.379(2)
N1' C13' 1.375(10)
N1' C2' 1.377(10)
C2' C3' 1.382(11)
C2' C7' 1.439(11)
C3' C4' 1.411(11)
C3' C14' 1.457(11)
C4' C5' 1.401(13)
C5' C6' 1.398(13)
C5' C21' 1.511(12)
C6' C7' 1.383(11)
C7' C8' 1.436(11)
C8' C13' 1.388(11)
C8' C9' 1.404(11)
C9' C10' 1.410(13)
C10' C11' 1.394(12)
C10' C22' 1.483(12)
C11' C12' 1.404(12)
C12' C13' 1.379(11)
C12' C23' 1.456(11)
C14' N14' 1.286(11)
N14' C20' 1.455(8)
C15' C16' 1.39
C15' C20' 1.39
C16' C17' 1.39
C17' C18' 1.39
C18' C19' 1.39
C19' C20' 1.39
C23' N23' 1.310(11)
N23' C29' 1.442(8)
C24' C25' 1.39
C24' C29' 1.39
C25' C26' 1.39
C26' C27' 1.39
C27' C28' 1.39
C28' C29' 1.39
C30' C31' 1.51(2)
C32' C33' 1.410(10)
C32B C33B 1.409(10)
C34' C35' 1.37(2)
C41 C42 1.39
C41 C46 1.39
C42 C43 1.39
C43 C44 1.39
C44 C45 1.39
C45 C46 1.39
C41' C42' 1.39
C41' C46' 1.39
C42' C43' 1.39
C43' C44' 1.39
C44' C45' 1.39
C45' C46' 1.39
